data_4086217
loop_
_publ_author_name
'Karwasara, Surendar'
'Siwatch, Rahul Kumar'
'Jha, Chandan Kumar'
'Nagendran, Selvarajan'

_publ_section_title
;
 Aminotroponiminatosilathio- and Siloxygermylenes: Reactivity Comparison
;
_journal_issue 13
_journal_name_full Organometallics
_journal_page_first 3246
_journal_paper_doi 10.1021/acs.organomet.5b00286
_journal_volume 34
_journal_year 2015
_chemical_formula_moiety 'C18 H32 Ge N2 O S Si'
_chemical_formula_sum 'C18 H32 Ge N2 O S Si'
_chemical_formula_weight 425.22
_chemical_name_systematic
; 
 ? 
;
_space_group_IT_number 61
_symmetry_cell_setting orthorhombic
_symmetry_space_group_name_Hall '-P 2ac 2ab'
_symmetry_space_group_name_H-M 'P b c a'
_atom_sites_solution_hydrogens geom
_atom_sites_solution_primary direct
_atom_sites_solution_secondary difmap
_audit_creation_method SHELXL-97
_cell_angle_alpha 90.00
_cell_angle_beta 90.00
_cell_angle_gamma 90.00
_cell_formula_units_Z 8
_cell_length_a 10.797(3)
_cell_length_b 19.139(5)
_cell_length_c 22.244(5)
_cell_measurement_reflns_used 2751
_cell_measurement_temperature 150(2)
_cell_measurement_theta_max 25.05
_cell_measurement_theta_min 2.32
_cell_volume 4597(2)
_computing_cell_refinement 'Bruker SMART'
_computing_data_collection 'Bruker SMART'
_computing_data_reduction 'Bruker SAINT'
_computing_molecular_graphics 'Bruker SHELXTL'
_computing_publication_material 'Bruker SHELXTL'
_computing_structure_refinement 'SHELXL-97 (Sheldrick, 1997)'
_computing_structure_solution 'SHELXS-97 (Sheldrick, 1990)'
_diffrn_ambient_temperature 150(2)
_diffrn_measured_fraction_theta_full 1.000
_diffrn_measured_fraction_theta_max 1.000
_diffrn_measurement_device_type 'CCD area detector'
_diffrn_measurement_method 'phi and omega scans'
_diffrn_radiation_monochromator graphite
_diffrn_radiation_source 'fine-focus sealed tube'
_diffrn_radiation_type MoK\a
_diffrn_radiation_wavelength 0.71073
_diffrn_reflns_av_R_equivalents 0.0695
_diffrn_reflns_av_sigmaI/netI 0.0502
_diffrn_reflns_limit_h_max 12
_diffrn_reflns_limit_h_min -7
_diffrn_reflns_limit_k_max 22
_diffrn_reflns_limit_k_min -22
_diffrn_reflns_limit_l_max 26
_diffrn_reflns_limit_l_min -26
_diffrn_reflns_number 22689
_diffrn_reflns_theta_full 25.00
_diffrn_reflns_theta_max 25.00
_diffrn_reflns_theta_min 2.13
_exptl_absorpt_coefficient_mu 1.483
_exptl_absorpt_correction_T_max 0.498
_exptl_absorpt_correction_T_min 0.488
_exptl_absorpt_correction_type multi-scan
_exptl_absorpt_process_details '(SADABS; Bruker, 2000)'
_exptl_crystal_colour yellow
_exptl_crystal_density_diffrn 1.229
_exptl_crystal_density_method 'not measured'
_exptl_crystal_description block
_exptl_crystal_F_000 1792.0
_exptl_crystal_size_max 0.491
_exptl_crystal_size_mid 0.483
_exptl_crystal_size_min 0.470
_refine_diff_density_max 0.852
_refine_diff_density_min -0.501
_refine_diff_density_rms 0.087
_refine_ls_extinction_method none
_refine_ls_goodness_of_fit_ref 1.073
_refine_ls_hydrogen_treatment constr
_refine_ls_matrix_type full
_refine_ls_number_parameters 224
_refine_ls_number_reflns 4050
_refine_ls_number_restraints 0
_refine_ls_restrained_S_all 1.073
_refine_ls_R_factor_all 0.0678
_refine_ls_R_factor_gt 0.0519
_refine_ls_shift/su_max 0.000
_refine_ls_shift/su_mean 0.000
_refine_ls_structure_factor_coef Fsqd
_refine_ls_weighting_details 'calc w=1/[\s^2^(Fo^2^)+(0.0534P)^2^+4.8855P] where P=(Fo^2^+2Fc^2^)/3'
_refine_ls_weighting_scheme calc
_refine_ls_wR_factor_gt 0.1134
_refine_ls_wR_factor_ref 0.1201
_reflns_number_gt 3262
_reflns_number_total 4052
_reflns_threshold_expression >2sigma(I)
_cod_data_source_file om5b00286_si_001.cif
_cod_data_source_block sur1100m
_cod_depositor_comments
;
The following automatic conversions were performed:

'_symmetry_cell_setting' value 'Orthorhombic' changed to
'orthorhombic' according to
/usr/data/users/saulius/crontab/automatic-downloads/current/ACS/lib/dictionaries/cif_core.dic
dictionary named 'cif_core.dic' version 2.4.2 from 2011-04-26.

Automatic conversion script
Id: cif_fix_values 3271 2015-04-21 07:52:19Z andrius 
;
_cod_original_sg_symbol_Hall Pbca
_cod_database_code 4086217

loop_
_symmetry_equiv_pos_as_xyz
'x, y, z'
'-x+1/2, -y, z+1/2'
'-x, y+1/2, -z+1/2'
'x+1/2, -y+1/2, -z'
'-x, -y, -z'
'x-1/2, y, -z-1/2'
'x, -y-1/2, z-1/2'
'-x-1/2, y-1/2, z'

loop_
_atom_site_label
_atom_site_type_symbol
_atom_site_fract_x
_atom_site_fract_y
_atom_site_fract_z
_atom_site_U_iso_or_equiv
_atom_site_adp_type
_atom_site_occupancy
_atom_site_symmetry_multiplicity
_atom_site_calc_flag
_atom_site_refinement_flags
Ge1 Ge 0.09812(4) 0.126487(19) 0.587602(16) 0.01678(14) Uani 1 1 d .
S1 S 0.23417(10) 0.13696(5) 0.52197(4) 0.0247(2) Uani 1 1 d .
O1 O 0.1458(3) 0.12215(13) 0.66302(11) 0.0245(6) Uani 1 1 d .
N1 N -0.0221(3) 0.05598(14) 0.58081(13) 0.0169(7) Uani 1 1 d .
N2 N -0.0369(3) 0.18776(15) 0.58479(13) 0.0179(7) Uani 1 1 d .
C1 C -0.1370(4) 0.08007(18) 0.57008(15) 0.0170(8) Uani 1 1 d .
C2 C -0.2343(4) 0.0350(2) 0.55456(17) 0.0242(9) Uani 1 1 d .
H2 H -0.2113 -0.0116 0.5509 0.029 Uiso 1 1 calc R
C3 C -0.3580(4) 0.0476(2) 0.54374(19) 0.0303(10) Uani 1 1 d .
H3 H -0.4045 0.0081 0.5346 0.036 Uiso 1 1 calc R
C4 C -0.4237(4) 0.1092(2) 0.5443(2) 0.0333(11) Uani 1 1 d .
H4 H -0.5086 0.1062 0.5377 0.040 Uiso 1 1 calc R
C5 C -0.3755(4) 0.1749(2) 0.55360(18) 0.0279(10) Uani 1 1 d .
H5 H -0.4326 0.2111 0.5514 0.033 Uiso 1 1 calc R
C6 C -0.2552(4) 0.1953(2) 0.56577(17) 0.0218(9) Uani 1 1 d .
H6 H -0.2449 0.2433 0.5695 0.026 Uiso 1 1 calc R
C7 C -0.1466(4) 0.15679(18) 0.57350(15) 0.0177(8) Uani 1 1 d .
C8 C 0.0108(4) -0.01850(18) 0.57884(17) 0.0227(9) Uani 1 1 d .
H8A H 0.1000 -0.0227 0.5752 0.027 Uiso 1 1 calc R
H8B H -0.0258 -0.0392 0.5432 0.027 Uiso 1 1 calc R
C9 C -0.0225(4) 0.26406(18) 0.58329(16) 0.0220(9) Uani 1 1 d .
H9A H -0.0729 0.2826 0.5509 0.026 Uiso 1 1 calc R
H9B H 0.0632 0.2750 0.5742 0.026 Uiso 1 1 calc R
C10 C -0.0324(6) -0.0604(2) 0.6349(2) 0.0553(16) Uani 1 1 d .
H10 H -0.1220 -0.0536 0.6389 0.066 Uiso 1 1 calc R
C11 C -0.0584(4) 0.30089(19) 0.64160(18) 0.0300(10) Uani 1 1 d .
H11 H -0.1392 0.2831 0.6545 0.036 Uiso 1 1 calc R
C12 C 0.0242(7) -0.0397(3) 0.6912(2) 0.0714(19) Uani 1 1 d .
H12A H -0.0126 -0.0656 0.7236 0.107 Uiso 1 1 calc R
H12B H 0.0112 0.0094 0.6975 0.107 Uiso 1 1 calc R
H12C H 0.1114 -0.0492 0.6897 0.107 Uiso 1 1 calc R
C13 C -0.0103(9) -0.1376(3) 0.6207(3) 0.095(3) Uani 1 1 d .
H13A H 0.0770 -0.1459 0.6166 0.143 Uiso 1 1 calc R
H13B H -0.0513 -0.1495 0.5838 0.143 Uiso 1 1 calc R
H13C H -0.0426 -0.1658 0.6527 0.143 Uiso 1 1 calc R
C14 C 0.0340(5) 0.2880(2) 0.69142(19) 0.0457(13) Uani 1 1 d .
H14A H 0.0415 0.2386 0.6983 0.069 Uiso 1 1 calc R
H14B H 0.0061 0.3104 0.7276 0.069 Uiso 1 1 calc R
H14C H 0.1132 0.3066 0.6801 0.069 Uiso 1 1 calc R
C15 C -0.0712(6) 0.3796(2) 0.6285(2) 0.0556(16) Uani 1 1 d .
H15A H 0.0079 0.3982 0.6171 0.083 Uiso 1 1 calc R
H15B H -0.1002 0.4031 0.6639 0.083 Uiso 1 1 calc R
H15C H -0.1294 0.3864 0.5964 0.083 Uiso 1 1 calc R
C16 C 0.3663(4) 0.0378(2) 0.6669(2) 0.0418(12) Uani 1 1 d .
H16A H 0.3255 -0.0034 0.6816 0.063 Uiso 1 1 calc R
H16B H 0.4503 0.0385 0.6812 0.063 Uiso 1 1 calc R
H16C H 0.3661 0.0374 0.6238 0.063 Uiso 1 1 calc R
C17 C 0.2553(5) 0.1103(3) 0.7765(2) 0.0633(18) Uani 1 1 d .
H17A H 0.2051 0.1489 0.7893 0.095 Uiso 1 1 calc R
H17B H 0.3330 0.1113 0.7975 0.095 Uiso 1 1 calc R
H17C H 0.2133 0.0672 0.7852 0.095 Uiso 1 1 calc R
C18 C 0.3746(5) 0.1961(3) 0.6768(2) 0.0532(14) Uani 1 1 d .
H18A H 0.3770 0.2028 0.6340 0.080 Uiso 1 1 calc R
H18B H 0.4574 0.1908 0.6918 0.080 Uiso 1 1 calc R
H18C H 0.3364 0.2359 0.6954 0.080 Uiso 1 1 calc R
Si1 Si 0.28366(11) 0.11664(6) 0.69441(5) 0.0306(3) Uani 1 1 d .

loop_
_atom_site_aniso_label
_atom_site_aniso_U_11
_atom_site_aniso_U_22
_atom_site_aniso_U_33
_atom_site_aniso_U_23
_atom_site_aniso_U_13
_atom_site_aniso_U_12
Ge1 0.0142(2) 0.0174(2) 0.0187(2) -0.00007(15) -0.00139(17) -0.00041(17)
S1 0.0187(5) 0.0286(5) 0.0269(5) 0.0011(4) 0.0046(4) -0.0015(4)
O1 0.0227(15) 0.0300(15) 0.0208(14) 0.0016(11) -0.0042(12) -0.0006(13)
N1 0.0165(18) 0.0138(15) 0.0205(16) 0.0001(12) -0.0002(14) 0.0013(13)
N2 0.0154(18) 0.0177(15) 0.0207(16) 0.0006(12) -0.0011(14) -0.0012(14)
C1 0.021(2) 0.0184(18) 0.0117(17) 0.0010(14) 0.0015(16) 0.0011(16)
C2 0.025(2) 0.0184(19) 0.029(2) -0.0011(16) -0.0012(19) -0.0003(18)
C3 0.022(2) 0.028(2) 0.041(3) 0.0032(18) -0.006(2) -0.0074(19)
C4 0.015(2) 0.044(3) 0.041(3) 0.008(2) -0.008(2) -0.001(2)
C5 0.016(2) 0.036(2) 0.031(2) 0.0046(18) -0.0035(19) 0.0089(19)
C6 0.021(2) 0.0189(19) 0.026(2) 0.0009(16) -0.0007(17) 0.0029(17)
C7 0.022(2) 0.0180(18) 0.0126(18) 0.0002(14) 0.0029(16) 0.0033(17)
C8 0.018(2) 0.0194(19) 0.031(2) -0.0048(16) -0.0042(18) 0.0039(17)
C9 0.021(2) 0.0180(18) 0.027(2) 0.0021(15) -0.0021(18) -0.0001(17)
C10 0.098(5) 0.023(2) 0.045(3) 0.004(2) -0.024(3) 0.015(3)
C11 0.033(3) 0.020(2) 0.037(2) -0.0069(17) 0.000(2) 0.0002(19)
C12 0.112(6) 0.050(3) 0.052(3) 0.011(3) -0.002(4) -0.006(4)
C13 0.193(10) 0.029(3) 0.064(4) 0.009(3) -0.029(5) 0.003(4)
C14 0.069(4) 0.039(3) 0.030(2) -0.010(2) -0.008(3) 0.011(3)
C15 0.088(5) 0.023(2) 0.056(3) -0.009(2) -0.028(3) 0.014(3)
C16 0.030(3) 0.047(3) 0.048(3) 0.009(2) -0.007(2) 0.010(2)
C17 0.051(4) 0.112(5) 0.027(3) -0.004(3) -0.014(3) 0.023(3)
C18 0.030(3) 0.053(3) 0.077(4) -0.019(3) -0.015(3) -0.005(2)
Si1 0.0231(7) 0.0418(7) 0.0268(6) -0.0022(5) -0.0087(5) 0.0031(6)

loop_
_atom_type_symbol
_atom_type_description
_atom_type_scat_dispersion_real
_atom_type_scat_dispersion_imag
_atom_type_scat_source
C C 0.0033 0.0016 'International Tables Vol C Tables 4.2.6.8 and 6.1.1.4'
H H 0.0000 0.0000 'International Tables Vol C Tables 4.2.6.8 and 6.1.1.4'
N N 0.0061 0.0033 'International Tables Vol C Tables 4.2.6.8 and 6.1.1.4'
O O 0.0106 0.0060 'International Tables Vol C Tables 4.2.6.8 and 6.1.1.4'
Si Si 0.0817 0.0704 'International Tables Vol C Tables 4.2.6.8 and 6.1.1.4'
S S 0.1246 0.1234 'International Tables Vol C Tables 4.2.6.8 and 6.1.1.4'
Ge Ge 0.1547 1.8001 'International Tables Vol C Tables 4.2.6.8 and 6.1.1.4'

loop_
_geom_angle_atom_site_label_1
_geom_angle_atom_site_label_2
_geom_angle_atom_site_label_3
_geom_angle
O1 Ge1 N2 106.84(12)
O1 Ge1 N1 104.20(12)
N2 Ge1 N1 84.80(13)
O1 Ge1 S1 117.89(10)
N2 Ge1 S1 117.77(9)
N1 Ge1 S1 120.04(9)
Si1 O1 Ge1 132.26(17)
C1 N1 C8 123.4(3)
C1 N1 Ge1 113.9(2)
C8 N1 Ge1 122.1(3)
C7 N2 C9 121.7(3)
C7 N2 Ge1 114.5(2)
C9 N2 Ge1 122.7(3)
N1 C1 C2 121.6(3)
N1 C1 C7 113.4(3)
C2 C1 C7 124.9(4)
C3 C2 C1 131.4(4)
C3 C2 H2 114.3
C1 C2 H2 114.3
C4 C3 C2 130.4(4)
C4 C3 H3 114.8
C2 C3 H3 114.8
C5 C4 C3 126.1(4)
C5 C4 H4 117.0
C3 C4 H4 117.0
C4 C5 C6 130.0(4)
C4 C5 H5 115.0
C6 C5 H5 115.0
C5 C6 C7 131.6(4)
C5 C6 H6 114.2
C7 C6 H6 114.2
N2 C7 C6 121.9(3)
N2 C7 C1 112.7(3)
C6 C7 C1 125.3(4)
N1 C8 C10 113.8(3)
N1 C8 H8A 108.8
C10 C8 H8A 108.8
N1 C8 H8B 108.8
C10 C8 H8B 108.8
H8A C8 H8B 107.7
N2 C9 C11 114.4(3)
N2 C9 H9A 108.7
C11 C9 H9A 108.7
N2 C9 H9B 108.7
C11 C9 H9B 108.7
H9A C9 H9B 107.6
C12 C10 C13 112.1(5)
C12 C10 C8 115.2(5)
C13 C10 C8 106.6(4)
C12 C10 H10 107.5
C13 C10 H10 107.5
C8 C10 H10 107.5
C14 C11 C9 112.3(4)
C14 C11 C15 111.0(4)
C9 C11 C15 108.3(4)
C14 C11 H11 108.4
C9 C11 H11 108.4
C15 C11 H11 108.4
C10 C12 H12A 109.5
C10 C12 H12B 109.5
H12A C12 H12B 109.5
C10 C12 H12C 109.5
H12A C12 H12C 109.5
H12B C12 H12C 109.5
C10 C13 H13A 109.5
C10 C13 H13B 109.5
H13A C13 H13B 109.5
C10 C13 H13C 109.5
H13A C13 H13C 109.5
H13B C13 H13C 109.5
C11 C14 H14A 109.5
C11 C14 H14B 109.5
H14A C14 H14B 109.5
C11 C14 H14C 109.5
H14A C14 H14C 109.5
H14B C14 H14C 109.5
C11 C15 H15A 109.5
C11 C15 H15B 109.5
H15A C15 H15B 109.5
C11 C15 H15C 109.5
H15A C15 H15C 109.5
H15B C15 H15C 109.5
Si1 C16 H16A 109.5
Si1 C16 H16B 109.5
H16A C16 H16B 109.5
Si1 C16 H16C 109.5
H16A C16 H16C 109.5
H16B C16 H16C 109.5
Si1 C17 H17A 109.5
Si1 C17 H17B 109.5
H17A C17 H17B 109.5
Si1 C17 H17C 109.5
H17A C17 H17C 109.5
H17B C17 H17C 109.5
Si1 C18 H18A 109.5
Si1 C18 H18B 109.5
H18A C18 H18B 109.5
Si1 C18 H18C 109.5
H18A C18 H18C 109.5
H18B C18 H18C 109.5
O1 Si1 C18 109.67(19)
O1 Si1 C17 105.8(2)
C18 Si1 C17 110.5(3)
O1 Si1 C16 110.29(18)
C18 Si1 C16 110.1(2)
C17 Si1 C16 110.5(2)

loop_
_geom_bond_atom_site_label_1
_geom_bond_atom_site_label_2
_geom_bond_distance
Ge1 O1 1.757(3)
Ge1 N2 1.872(3)
Ge1 N1 1.879(3)
Ge1 S1 2.0808(11)
O1 Si1 1.648(3)
N1 C1 1.345(5)
N1 C8 1.470(4)
N2 C7 1.348(5)
N2 C9 1.469(4)
C1 C2 1.402(5)
C1 C7 1.474(5)
C2 C3 1.378(6)
C2 H2 0.9300
C3 C4 1.376(6)
C3 H3 0.9300
C4 C5 1.376(6)
C4 H4 0.9300
C5 C6 1.382(6)
C5 H5 0.9300
C6 C7 1.396(5)
C6 H6 0.9300
C8 C10 1.554(6)
C8 H8A 0.9700
C8 H8B 0.9700
C9 C11 1.526(5)
C9 H9A 0.9700
C9 H9B 0.9700
C10 C12 1.448(7)
C10 C13 1.530(6)
C10 H10 0.9800
C11 C14 1.511(6)
C11 C15 1.540(5)
C11 H11 0.9800
C12 H12A 0.9600
C12 H12B 0.9600
C12 H12C 0.9600
C13 H13A 0.9600
C13 H13B 0.9600
C13 H13C 0.9600
C14 H14A 0.9600
C14 H14B 0.9600
C14 H14C 0.9600
C15 H15A 0.9600
C15 H15B 0.9600
C15 H15C 0.9600
C16 Si1 1.858(5)
C16 H16A 0.9600
C16 H16B 0.9600
C16 H16C 0.9600
C17 Si1 1.856(5)
C17 H17A 0.9600
C17 H17B 0.9600
C17 H17C 0.9600
C18 Si1 1.852(5)
C18 H18A 0.9600
C18 H18B 0.9600
C18 H18C 0.9600

loop_
_geom_torsion_atom_site_label_1
_geom_torsion_atom_site_label_2
_geom_torsion_atom_site_label_3
_geom_torsion_atom_site_label_4
_geom_torsion
N2 Ge1 O1 Si1 -142.6(2)
N1 Ge1 O1 Si1 128.6(2)
S1 Ge1 O1 Si1 -7.3(2)
O1 Ge1 N1 C1 113.7(2)
N2 Ge1 N1 C1 7.6(2)
S1 Ge1 N1 C1 -111.6(2)
O1 Ge1 N1 C8 -74.5(3)
N2 Ge1 N1 C8 179.4(3)
S1 Ge1 N1 C8 60.2(3)
O1 Ge1 N2 C7 -109.8(2)
N1 Ge1 N2 C7 -6.5(2)
S1 Ge1 N2 C7 114.9(2)
O1 Ge1 N2 C9 81.5(3)
N1 Ge1 N2 C9 -175.2(3)
S1 Ge1 N2 C9 -53.9(3)
C8 N1 C1 C2 -1.6(5)
Ge1 N1 C1 C2 170.0(3)
C8 N1 C1 C7 -178.8(3)
Ge1 N1 C1 C7 -7.2(4)
N1 C1 C2 C3 177.6(4)
C7 C1 C2 C3 -5.5(7)
C1 C2 C3 C4 0.9(8)
C2 C3 C4 C5 3.3(8)
C3 C4 C5 C6 -1.7(8)
C4 C5 C6 C7 -1.4(8)
C9 N2 C7 C6 -6.6(5)
Ge1 N2 C7 C6 -175.5(3)
C9 N2 C7 C1 173.0(3)
Ge1 N2 C7 C1 4.1(4)
C5 C6 C7 N2 179.4(4)
C5 C6 C7 C1 -0.1(7)
N1 C1 C7 N2 2.1(4)
C2 C1 C7 N2 -175.1(3)
N1 C1 C7 C6 -178.4(3)
C2 C1 C7 C6 4.5(6)
C1 N1 C8 C10 -76.4(5)
Ge1 N1 C8 C10 112.7(4)
C7 N2 C9 C11 84.2(4)
Ge1 N2 C9 C11 -107.9(3)
N1 C8 C10 C12 -64.2(6)
N1 C8 C10 C13 170.8(5)
N2 C9 C11 C14 71.6(5)
N2 C9 C11 C15 -165.5(4)
Ge1 O1 Si1 C18 63.4(3)
Ge1 O1 Si1 C17 -177.4(3)
Ge1 O1 Si1 C16 -58.0(3)
